data_7240797
loop_
_publ_author_name
'Olyshevets, Iryna'
'Ovchynnikov, Vladimir'
'Kariaka, Nataliia'
'Dyakonenko, Viktoriya'
'Shishkina, Svitlana'
'Sliva, Tatiana'
'Ostrowska, Ma\/lgorzata'
'Jedy\'nczuk, Aleksandra'
'Gumienna-Kontecka, El\.zbieta'
'Amirkhanov, Vladimir'

_publ_section_title
;
 Lanthanide complexes based on a new bis-chelating carbacylamidophosphate
 (CAPh) scorpionate-like ligand
;
_journal_issue 42
_journal_name_full 'RSC Advances'
_journal_page_first 24808
_journal_page_last 24816
_journal_paper_doi 10.1039/D0RA04714G
_journal_volume 10
_journal_year 2020
_chemical_formula_moiety 'C22 H36 N11 O19 P4 Tb, C3 H8 O'
_chemical_formula_sum 'C25 H44 N11 O20 P4 Tb'
_chemical_formula_weight 1101.51
_space_group_crystal_system monoclinic
_space_group_IT_number 14
_space_group_name_Hall '-P 2yn'
_space_group_name_H-M_alt 'P 1 21/n 1'
_atom_sites_solution_hydrogens geom
_atom_sites_solution_primary dual
_audit_creation_date 2020-02-16
_audit_creation_method
;
Olex2 1.2
(compiled 2018.05.29 svn.r3508 for OlexSys, GUI svn.r5506)
;
_audit_update_record
;
2020-02-16 deposited with the CCDC.	2020-06-22 downloaded from the CCDC.
;
_cell_angle_alpha 90
_cell_angle_beta 107.506(19)
_cell_angle_gamma 90
_cell_formula_units_Z 4
_cell_length_a 13.134(2)
_cell_length_b 17.152(2)
_cell_length_c 19.453(3)
_cell_measurement_reflns_used 934
_cell_measurement_temperature 110
_cell_measurement_theta_max 18.6650
_cell_measurement_theta_min 3.2450
_cell_volume 4179.3(11)
_computing_cell_refinement
;
CrysAlisPro, Agilent Technologies,
Version 1.171.37.35 (release 13-08-2014 CrysAlis171 .NET)
(compiled Aug 13 2014,18:06:01)
;
_computing_data_collection
;
CrysAlisPro, Agilent Technologies,
Version 1.171.37.35 (release 13-08-2014 CrysAlis171 .NET)
(compiled Aug 13 2014,18:06:01)
;
_computing_data_reduction
;
CrysAlisPro, Agilent Technologies,
Version 1.171.37.35 (release 13-08-2014 CrysAlis171 .NET)
(compiled Aug 13 2014,18:06:01)
;
_computing_molecular_graphics 'Olex2 (Dolomanov et al., 2009)'
_computing_publication_material 'Olex2 (Dolomanov et al., 2009)'
_computing_structure_refinement 'ShelXL (Sheldrick, 2015)'
_computing_structure_solution 'ShelXT (Sheldrick, 2015)'
_diffrn_ambient_temperature 110
_diffrn_detector 'CCD plate'
_diffrn_detector_area_resol_mean 16.1827
_diffrn_detector_type Sapphire3
_diffrn_measured_fraction_theta_full 0.998
_diffrn_measured_fraction_theta_max 0.998
_diffrn_measurement_details
;
#__ type_ start__ end____ width___ exp.time_
  1 omega    9.00   94.00   1.0000   15.0000
omega____ theta____ kappa____ phi______ frames
    -       26.7645   57.0000  150.0000 85

#__ type_ start__ end____ width___ exp.time_
  2 omega   -9.00   69.00   1.0000   15.0000
omega____ theta____ kappa____ phi______ frames
    -       26.7645  -99.0000 -120.0000 78

#__ type_ start__ end____ width___ exp.time_
  3 omega   26.00   69.00   1.0000   15.0000
omega____ theta____ kappa____ phi______ frames
    -       26.7645  -99.0000   30.0000 43

#__ type_ start__ end____ width___ exp.time_
  4 omega  -38.00   11.00   1.0000   15.0000
omega____ theta____ kappa____ phi______ frames
    -       26.7645  -57.0000  -90.0000 49

#__ type_ start__ end____ width___ exp.time_
  5 omega   12.00   38.00   1.0000   15.0000
omega____ theta____ kappa____ phi______ frames
    -       26.7645  -57.0000  -90.0000 26

#__ type_ start__ end____ width___ exp.time_
  6 omega  -14.00   44.00   1.0000   15.0000
omega____ theta____ kappa____ phi______ frames
    -       26.7645  -57.0000  -60.0000 58

#__ type_ start__ end____ width___ exp.time_
  7 omega   36.00   61.00   1.0000   15.0000
omega____ theta____ kappa____ phi______ frames
    -       26.7645 -178.0000   60.0000 25

#__ type_ start__ end____ width___ exp.time_
  8 omega   27.00   57.00   1.0000   15.0000
omega____ theta____ kappa____ phi______ frames
    -       26.7645  -77.0000  120.0000 30

#__ type_ start__ end____ width___ exp.time_
  9 omega   -4.00   99.00   1.0000   15.0000
omega____ theta____ kappa____ phi______ frames
    -       26.7645   19.0000   90.0000 103
;
_diffrn_measurement_device 'four-circle diffractometer'
_diffrn_measurement_device_type 'Xcalibur, Sapphire3'
_diffrn_measurement_method '\w scans'
_diffrn_orient_matrix_UB_11 -0.0192364000
_diffrn_orient_matrix_UB_12 0.0071071000
_diffrn_orient_matrix_UB_13 -0.0375927000
_diffrn_orient_matrix_UB_21 -0.0442989000
_diffrn_orient_matrix_UB_22 -0.0246795000
_diffrn_orient_matrix_UB_23 -0.0024423000
_diffrn_orient_matrix_UB_31 -0.0294480000
_diffrn_orient_matrix_UB_32 0.0324787000
_diffrn_orient_matrix_UB_33 0.0063158000
_diffrn_radiation_monochromator graphite
_diffrn_radiation_probe x-ray
_diffrn_radiation_type MoK\a
_diffrn_radiation_wavelength 0.71073
_diffrn_reflns_av_R_equivalents 0.1810
_diffrn_reflns_av_unetI/netI 0.1656
_diffrn_reflns_Laue_measured_fraction_full 0.998
_diffrn_reflns_Laue_measured_fraction_max 0.998
_diffrn_reflns_limit_h_max 15
_diffrn_reflns_limit_h_min -15
_diffrn_reflns_limit_k_max 20
_diffrn_reflns_limit_k_min -18
_diffrn_reflns_limit_l_max 23
_diffrn_reflns_limit_l_min -23
_diffrn_reflns_number 33047
_diffrn_reflns_point_group_measured_fraction_full 0.998
_diffrn_reflns_point_group_measured_fraction_max 0.998
_diffrn_reflns_theta_full 24.999
_diffrn_reflns_theta_max 24.999
_diffrn_reflns_theta_min 2.901
_diffrn_source 'Enhance (Mo) X-ray Source'
_exptl_absorpt_coefficient_mu 1.935
_exptl_absorpt_correction_T_max 1.00000
_exptl_absorpt_correction_T_min 0.51474
_exptl_absorpt_correction_type multi-scan
_exptl_absorpt_process_details
;
CrysAlisPro, Agilent Technologies,
Version 1.171.37.35 (release 13-08-2014 CrysAlis171 .NET)
(compiled Aug 13 2014,18:06:01)
Empirical absorption correction using spherical harmonics,
 implemented in SCALE3 ABSPACK scaling algorithm.
;
_exptl_crystal_colour colourless
_exptl_crystal_colour_primary colourless
_exptl_crystal_density_diffrn 1.751
_exptl_crystal_description block
_exptl_crystal_F_000 2224
_exptl_crystal_size_max 0.5
_exptl_crystal_size_mid 0.4
_exptl_crystal_size_min 0.2
_refine_diff_density_max 1.858
_refine_diff_density_min -1.602
_refine_diff_density_rms 0.183
_refine_ls_extinction_method none
_refine_ls_goodness_of_fit_ref 0.983
_refine_ls_hydrogen_treatment constr
_refine_ls_matrix_type full
_refine_ls_number_parameters 560
_refine_ls_number_reflns 7352
_refine_ls_number_restraints 2
_refine_ls_restrained_S_all 0.983
_refine_ls_R_factor_all 0.1448
_refine_ls_R_factor_gt 0.0790
_refine_ls_shift/su_max 0.001
_refine_ls_shift/su_mean 0.000
_refine_ls_structure_factor_coef Fsqd
_refine_ls_weighting_details 'w=1/[\s^2^(Fo^2^)+(0.0753P)^2^] where P=(Fo^2^+2Fc^2^)/3'
_refine_ls_weighting_scheme calc
_refine_ls_wR_factor_gt 0.1684
_refine_ls_wR_factor_ref 0.2067
_reflns_Friedel_coverage 0.000
_reflns_number_gt 4081
_reflns_number_total 7352
_reflns_threshold_expression 'I > 2\s(I)'
_cod_data_source_file d0ra04714g2.cif
_cod_data_source_block kiev301_lt
_cod_depositor_comments 'Adding full bibliography for 7240795--7240798.cif.'
_cod_original_cell_volume 4179.6(12)
_cod_database_code 7240797
_shelx_shelxl_version_number 2018/1
_shelx_space_group_comment
;
The symmetry employed for this shelxl refinement is uniquely defined
by the following loop, which should always be used as a source of
symmetry information in preference to the above space-group names.
They are only intended as comments.
;
_shelx_estimated_absorpt_t_max 0.698
_shelx_estimated_absorpt_t_min 0.445
_reflns_odcompleteness_completeness 99.85
_reflns_odcompleteness_iscentric 1
_reflns_odcompleteness_theta 30.01
_olex2_refinement_description
;
1. Twinned data refinement
 Scales: -1(10)
 2(10)
2. Fixed Uiso
 At 1.2 times of:
  All C(H) groups, All N(H) groups
 At 1.5 times of:
  All C(H,H,H) groups, All O(H) groups
3. Restrained distances
 O10-C13B
 1.45 with sigma of 0.002
 O10-C13A
 1.45 with sigma of 0.002
4. Uiso/Uaniso restraints and constraints
Uanis(C13B) = Uanis(C13A)
Uanis(C25) = Uanis(C24)
5. Others
 Fixed Sof: C13A(0.5) H13A(0.5) H13B(0.5) H13C(0.5) C13B(0.5) H13D(0.5)
 H13E(0.5) H13F(0.5)
6.a Ternary CH refined with riding coordinates:
 C23(H23)
6.b Aromatic/amide H refined with riding coordinates:
 N2(H2), N4(H4), N5(H5), N7(H7), N9(H9), N10(H10), C5(H5A), C6(H6), C7(H7A),
 C16(H16), C17(H17), C18(H18)
6.c Idealised Me refined as rotating group:
 C1(H1A,H1B,H1C), C2(H2A,H2B,H2C), C10(H10A,H10B,H10C), C11(H11A,H11B,H11C),
 C12(H12A,H12B,H12C), C13A(H13A,H13B,H13C), C13B(H13D,H13E,H13F), C21(H21A,H21B,
 H21C), C22(H22A,H22B,H22C), C24(H24A,H24B,H24C), C25(H25A,H25B,H25C)
6.d Idealised tetrahedral OH refined as rotating group:
 O20(H20)
;
_olex2_submission_special_instructions 'No special instructions were received'

loop_
_space_group_symop_operation_xyz
'x, y, z'
'-x+1/2, y+1/2, -z+1/2'
'-x, -y, -z'
'x-1/2, -y-1/2, z-1/2'

loop_
_atom_site_label
_atom_site_type_symbol
_atom_site_fract_x
_atom_site_fract_y
_atom_site_fract_z
_atom_site_U_iso_or_equiv
_atom_site_adp_type
_atom_site_occupancy
_atom_site_site_symmetry_order
_atom_site_calc_flag
_atom_site_refinement_flags_posn
_atom_site_refinement_flags_adp
_atom_site_refinement_flags_occupancy
_atom_site_disorder_assembly
_atom_site_disorder_group
Tb1 Tb 0.39196(5) 0.20773(3) 0.65651(3) 0.0336(2) Uani 1 1 d . . . . .
P1 P 0.4673(3) 0.36753(16) 0.76906(17) 0.0319(7) Uani 1 1 d . . . . .
P2 P 0.5030(3) 0.04011(16) 0.76432(17) 0.0334(7) Uani 1 1 d . . . . .
P3 P 0.5452(3) 0.1472(2) 0.5476(2) 0.0574(11) Uani 1 1 d . . . . .
P4 P 0.2078(3) 0.34581(17) 0.53981(19) 0.0379(8) Uani 1 1 d . . . . .
O1 O 0.4623(7) 0.3624(4) 0.8502(4) 0.039(2) Uani 1 1 d . . . . .
O2 O 0.4412(6) 0.4556(4) 0.7467(4) 0.0324(18) Uani 1 1 d . . . . .
O3 O 0.3816(7) 0.3137(4) 0.7271(4) 0.039(2) Uani 1 1 d . . . . .
O4 O 0.5667(6) 0.2273(4) 0.7349(4) 0.0311(18) Uani 1 1 d . . . . .
O5 O 0.6659(6) -0.0723(4) 0.7393(4) 0.0352(19) Uani 1 1 d . . . . .
O6 O 0.4530(7) -0.0414(4) 0.7384(4) 0.039(2) Uani 1 1 d . . . . .
O7 O 0.5452(7) 0.0290(4) 0.8464(4) 0.040(2) Uani 1 1 d . . . . .
O8 O 0.4282(7) 0.1052(4) 0.7393(4) 0.035(2) Uani 1 1 d . . . . .
O9 O 0.4889(8) 0.1292(6) 0.4660(5) 0.069(3) Uani 1 1 d . . . . .
O10 O 0.6370(8) 0.0854(6) 0.5681(6) 0.084(4) Uani 1 1 d D . . . .
O11 O 0.4732(7) 0.1312(4) 0.5913(4) 0.040(2) Uani 1 1 d . . . . .
O12 O 0.4757(7) 0.2964(4) 0.5961(4) 0.0349(19) Uani 1 1 d . . . . .
O13 O 0.1822(7) 0.5212(4) 0.5319(5) 0.045(2) Uani 1 1 d . . . . .
O14 O 0.2586(7) 0.2710(4) 0.5672(4) 0.042(2) Uani 1 1 d . . . . .
O15 O 0.1060(8) 0.3639(5) 0.5605(5) 0.056(3) Uani 1 1 d . . . . .
O16 O 0.1681(8) 0.3495(5) 0.4545(4) 0.052(2) Uani 1 1 d . . . . .
O17 O 0.2178(7) 0.1754(4) 0.6775(4) 0.040(2) Uani 1 1 d . . . . .
O18 O 0.0975(8) 0.0999(5) 0.6073(6) 0.064(3) Uani 1 1 d . . . . .
O19 O 0.2593(7) 0.1077(4) 0.5959(5) 0.042(2) Uani 1 1 d . . . . .
N1 N 0.5867(7) 0.3573(4) 0.7663(5) 0.024(2) Uani 1 1 d . . . . .
N2 N 0.7244(7) 0.2883(5) 0.7492(5) 0.033(2) Uani 1 1 d . . . . .
H2 H 0.757567 0.333134 0.761301 0.039 Uiso 1 1 calc R . . . .
N3 N 0.7522(8) 0.1564(5) 0.7324(5) 0.027(2) Uani 1 1 d . . . . .
N4 N 0.7753(8) 0.0215(5) 0.7238(5) 0.034(2) Uani 1 1 d . . . . .
H4 H 0.817921 -0.015608 0.717679 0.041 Uiso 1 1 calc R . . . .
N5 N 0.6115(8) 0.0529(4) 0.7404(5) 0.032(2) Uani 1 1 d . . . . .
H5 H 0.626083 0.101054 0.730964 0.038 Uiso 1 1 calc R . . . .
N6 N 0.6005(9) 0.2323(6) 0.5543(6) 0.046(3) Uani 1 1 d . . . . .
N7 N 0.6237(8) 0.3600(7) 0.5823(6) 0.050(3) Uani 1 1 d . . . . .
H7 H 0.689196 0.351978 0.580893 0.060 Uiso 1 1 calc R . . . .
N8 N 0.4918(8) 0.4543(5) 0.5839(5) 0.035(2) Uani 1 1 d . . . . .
N9 N 0.3580(9) 0.5444(5) 0.5740(5) 0.041(3) Uani 1 1 d . . . . .
H9 H 0.342436 0.593129 0.580855 0.049 Uiso 1 1 calc R . . . .
N10 N 0.2947(7) 0.4163(5) 0.5632(5) 0.033(2) Uani 1 1 d . . . . .
H10 H 0.361785 0.403318 0.583929 0.039 Uiso 1 1 calc R . . . .
N11 N 0.1892(9) 0.1276(6) 0.6269(7) 0.049(3) Uani 1 1 d . . . . .
C1 C 0.5308(11) 0.4112(6) 0.9041(7) 0.046(3) Uani 1 1 d . . . . .
H1A H 0.508190 0.465611 0.894805 0.069 Uiso 1 1 calc GR . . . .
H1B H 0.604436 0.405695 0.902692 0.069 Uiso 1 1 calc GR . . . .
H1C H 0.526842 0.395655 0.951686 0.069 Uiso 1 1 calc GR . . . .
C2 C 0.3365(9) 0.4868(7) 0.7453(7) 0.040(3) Uani 1 1 d . . . . .
H2A H 0.280885 0.463007 0.705487 0.061 Uiso 1 1 calc GR . . . .
H2B H 0.335893 0.543466 0.738575 0.061 Uiso 1 1 calc GR . . . .
H2C H 0.322843 0.474828 0.791010 0.061 Uiso 1 1 calc GR . . . .
C3 C 0.6204(9) 0.2889(6) 0.7492(5) 0.024(2) Uani 1 1 d . . . . .
C4 C 0.7880(10) 0.2296(6) 0.7336(6) 0.034(3) Uani 1 1 d . . . . .
C5 C 0.8822(9) 0.2487(6) 0.7204(6) 0.033(3) Uani 1 1 d . . . . .
H5A H 0.903829 0.301410 0.719693 0.040 Uiso 1 1 calc R . . . .
C6 C 0.9441(11) 0.1880(7) 0.7084(7) 0.043(3) Uani 1 1 d . . . . .
H6 H 1.010397 0.198713 0.700054 0.052 Uiso 1 1 calc R . . . .
C7 C 0.9093(10) 0.1116(6) 0.7084(6) 0.037(3) Uani 1 1 d . . . . .
H7A H 0.949769 0.069079 0.699199 0.044 Uiso 1 1 calc R . . . .
C8 C 0.8141(9) 0.1001(6) 0.7224(6) 0.029(3) Uani 1 1 d . . . . .
C9 C 0.6817(10) -0.0033(6) 0.7334(7) 0.036(3) Uani 1 1 d . . . . .
C10 C 0.4086(12) -0.0558(8) 0.6612(7) 0.057(4) Uani 1 1 d . . . . .
H10A H 0.439093 -0.018519 0.634631 0.085 Uiso 1 1 calc GR . . . .
H10B H 0.330900 -0.049403 0.646903 0.085 Uiso 1 1 calc GR . . . .
H10C H 0.426066 -0.108977 0.650312 0.085 Uiso 1 1 calc GR . . . .
C11 C 0.4719(11) 0.0338(7) 0.8907(7) 0.046(3) Uani 1 1 d . . . . .
H11A H 0.421204 -0.009639 0.878673 0.069 Uiso 1 1 calc GR . . . .
H11B H 0.432826 0.083275 0.881068 0.069 Uiso 1 1 calc GR . . . .
H11C H 0.513026 0.031059 0.941866 0.069 Uiso 1 1 calc GR . . . .
C12 C 0.3950(14) 0.1699(9) 0.4314(9) 0.080(5) Uani 1 1 d . . . . .
H12A H 0.380004 0.165426 0.379041 0.119 Uiso 1 1 calc GR . . . .
H12B H 0.403850 0.224972 0.445328 0.119 Uiso 1 1 calc GR . . . .
H12C H 0.335520 0.147772 0.445537 0.119 Uiso 1 1 calc GR . . . .
C13A C 0.633(3) 0.0102(9) 0.5335(15) 0.088(9) Uani 0.5 1 d D . P A 1
H13A H 0.595945 -0.027236 0.555593 0.133 Uiso 0.5 1 calc GR . P A 1
H13B H 0.705858 -0.008134 0.539511 0.133 Uiso 0.5 1 calc GR . P A 1
H13C H 0.594628 0.015150 0.482043 0.133 Uiso 0.5 1 calc GR . P A 1
C13B C 0.716(2) 0.0638(18) 0.5330(16) 0.088(9) Uani 0.5 1 d D . P A 2
H13D H 0.679694 0.041418 0.485537 0.133 Uiso 0.5 1 calc GR . P A 2
H13E H 0.764792 0.025204 0.562493 0.133 Uiso 0.5 1 calc GR . P A 2
H13F H 0.755994 0.110145 0.527144 0.133 Uiso 0.5 1 calc GR . P A 2
C14 C 0.5584(10) 0.2927(7) 0.5764(6) 0.040(3) Uani 1 1 d . . . . .
C15 C 0.5957(10) 0.4373(7) 0.5899(7) 0.041(3) Uani 1 1 d . . . . .
C16 C 0.6726(12) 0.4948(9) 0.5982(7) 0.054(4) Uani 1 1 d . . . . .
H16 H 0.743406 0.481936 0.599361 0.065 Uiso 1 1 calc R . . . .
C17 C 0.6442(13) 0.5703(9) 0.6046(7) 0.060(4) Uani 1 1 d . . . . .
H17 H 0.696853 0.610063 0.613551 0.072 Uiso 1 1 calc R . . . .
C18 C 0.5399(13) 0.5894(7) 0.5983(7) 0.052(4) Uani 1 1 d . . . . .
H18 H 0.519176 0.641780 0.602469 0.062 Uiso 1 1 calc R . . . .
C19 C 0.4663(11) 0.5288(7) 0.5857(7) 0.040(3) Uani 1 1 d . . . . .
C20 C 0.2718(10) 0.4940(6) 0.5533(7) 0.038(3) Uani 1 1 d . . . . .
C21 C 0.0888(13) 0.3346(7) 0.6240(8) 0.058(4) Uani 1 1 d . . . . .
H21A H 0.091146 0.277547 0.623512 0.086 Uiso 1 1 calc GR . . . .
H21B H 0.018718 0.351791 0.626330 0.086 Uiso 1 1 calc GR . . . .
H21C H 0.144501 0.354284 0.666120 0.086 Uiso 1 1 calc GR . . . .
C22 C 0.1070(11) 0.2882(6) 0.4138(6) 0.045(3) Uani 1 1 d . . . . .
H22A H 0.082075 0.303211 0.362807 0.068 Uiso 1 1 calc GR . . . .
H22B H 0.045477 0.277653 0.430902 0.068 Uiso 1 1 calc GR . . . .
H22C H 0.151237 0.241222 0.419243 0.068 Uiso 1 1 calc GR . . . .
O20 O 0.6741(11) 0.2890(6) 0.4414(7) 0.089(4) Uani 1 1 d . . . . .
H20 H 0.651926 0.262985 0.470543 0.133 Uiso 1 1 calc GR . . . .
C23 C 0.7523(13) 0.2469(9) 0.4228(8) 0.063(4) Uani 1 1 d . . . . .
H23 H 0.733399 0.190280 0.417148 0.075 Uiso 1 1 calc R . . . .
C24 C 0.7596(17) 0.2804(11) 0.3532(9) 0.100(5) Uani 1 1 d . . . . .
H24A H 0.687550 0.289978 0.320807 0.151 Uiso 1 1 calc GR . . . .
H24B H 0.796582 0.243438 0.330516 0.151 Uiso 1 1 calc GR . . . .
H24C H 0.799345 0.329534 0.362727 0.151 Uiso 1 1 calc GR . . . .
C25 C 0.8463(17) 0.2594(12) 0.4845(10) 0.100(5) Uani 1 1 d . . . . .
H25A H 0.826241 0.288894 0.521533 0.151 Uiso 1 1 calc GR . . . .
H25B H 0.899810 0.288745 0.469217 0.151 Uiso 1 1 calc GR . . . .
H25C H 0.876240 0.208899 0.504189 0.151 Uiso 1 1 calc GR . . . .

loop_
_atom_site_aniso_label
_atom_site_aniso_U_11
_atom_site_aniso_U_22
_atom_site_aniso_U_33
_atom_site_aniso_U_23
_atom_site_aniso_U_13
_atom_site_aniso_U_12
Tb1 0.0297(4) 0.0360(3) 0.0335(4) -0.0004(3) 0.0071(3) 0.0000(3)
P1 0.0301(19) 0.0308(15) 0.0334(18) -0.0016(13) 0.0072(16) 0.0019(13)
P2 0.0335(19) 0.0327(15) 0.0334(18) 0.0014(13) 0.0092(17) -0.0016(13)
P3 0.050(3) 0.080(3) 0.042(2) -0.0113(19) 0.012(2) 0.019(2)
P4 0.031(2) 0.0397(17) 0.044(2) 0.0004(15) 0.0121(18) -0.0026(14)
O1 0.036(5) 0.050(5) 0.029(5) -0.003(4) 0.007(4) -0.003(4)
O2 0.027(5) 0.037(4) 0.031(4) -0.005(3) 0.005(4) -0.002(3)
O3 0.041(6) 0.042(4) 0.038(5) -0.011(4) 0.017(5) 0.001(4)
O4 0.026(5) 0.036(4) 0.031(5) 0.009(3) 0.007(4) 0.000(3)
O5 0.020(5) 0.030(4) 0.054(5) 0.001(4) 0.008(4) -0.004(3)
O6 0.043(6) 0.036(4) 0.037(5) -0.003(4) 0.010(5) -0.002(4)
O7 0.038(5) 0.051(5) 0.030(5) 0.010(4) 0.010(4) 0.009(4)
O8 0.041(5) 0.033(4) 0.033(5) 0.004(3) 0.015(4) 0.002(4)
O9 0.040(6) 0.123(8) 0.033(6) -0.016(6) -0.005(5) 0.012(6)
O10 0.047(7) 0.124(9) 0.065(7) -0.025(7) -0.006(6) 0.043(6)
O11 0.039(5) 0.046(4) 0.041(5) -0.016(4) 0.020(5) 0.008(4)
O12 0.032(5) 0.044(4) 0.033(5) 0.003(4) 0.016(4) 0.000(4)
O13 0.045(6) 0.051(5) 0.045(6) 0.006(4) 0.023(5) 0.009(4)
O14 0.036(6) 0.048(5) 0.041(5) 0.009(4) 0.007(5) 0.008(4)
O15 0.059(7) 0.047(5) 0.072(7) 0.007(5) 0.034(6) 0.001(4)
O16 0.062(7) 0.048(5) 0.028(5) 0.002(4) -0.014(5) -0.005(4)
O17 0.034(5) 0.043(4) 0.036(5) -0.006(4) 0.001(5) -0.004(4)
O18 0.047(7) 0.066(6) 0.072(7) -0.008(5) 0.008(6) -0.026(5)
O19 0.035(6) 0.038(4) 0.046(5) -0.013(4) 0.002(5) 0.001(4)
N1 0.014(5) 0.021(4) 0.034(5) -0.005(4) 0.000(5) 0.002(3)
N2 0.023(6) 0.031(5) 0.040(6) 0.003(4) 0.004(5) -0.002(4)
N3 0.031(6) 0.034(5) 0.019(5) -0.001(4) 0.013(5) 0.009(4)
N4 0.027(6) 0.025(4) 0.043(6) -0.003(4) 0.001(5) 0.006(4)
N5 0.045(7) 0.012(4) 0.042(6) -0.008(4) 0.018(6) -0.004(4)
N6 0.045(8) 0.057(6) 0.040(7) 0.009(5) 0.019(6) 0.013(5)
N7 0.015(6) 0.085(8) 0.044(7) 0.009(6) -0.001(6) -0.009(6)
N8 0.028(6) 0.047(6) 0.025(5) 0.002(4) -0.001(5) -0.008(5)
N9 0.050(8) 0.042(5) 0.034(6) 0.000(5) 0.016(6) -0.004(5)
N10 0.012(5) 0.044(5) 0.038(6) 0.009(4) 0.002(5) 0.007(4)
N11 0.034(7) 0.039(6) 0.068(9) 0.008(6) 0.004(7) -0.014(5)
C1 0.051(9) 0.036(6) 0.046(8) -0.002(6) 0.007(8) 0.006(6)
C2 0.015(7) 0.054(7) 0.048(8) -0.005(6) 0.004(6) 0.000(5)
C3 0.021(6) 0.033(6) 0.016(5) -0.001(5) 0.002(5) -0.001(5)
C4 0.032(8) 0.030(6) 0.034(7) 0.008(5) 0.000(6) 0.005(5)
C5 0.025(7) 0.035(6) 0.047(8) -0.001(5) 0.022(7) 0.006(5)
C6 0.041(8) 0.052(7) 0.038(8) -0.007(6) 0.014(7) -0.016(6)
C7 0.050(9) 0.032(6) 0.028(7) 0.012(5) 0.012(7) 0.007(5)
C8 0.020(6) 0.032(6) 0.032(7) 0.000(5) 0.003(6) 0.002(5)
C9 0.031(8) 0.031(6) 0.042(8) -0.001(5) 0.007(7) -0.002(5)
C10 0.071(12) 0.057(8) 0.045(9) 0.005(7) 0.022(9) -0.003(7)
C11 0.042(9) 0.056(8) 0.049(8) -0.002(6) 0.027(8) -0.001(6)
C12 0.072(14) 0.096(12) 0.059(11) -0.002(9) 0.001(11) 0.019(10)
C13A 0.11(3) 0.068(16) 0.092(18) 0.044(15) 0.036(19) 0.056(15)
C13B 0.11(3) 0.068(16) 0.092(18) 0.044(15) 0.036(19) 0.056(15)
C14 0.023(7) 0.078(9) 0.024(7) 0.028(6) 0.013(6) 0.021(7)
C15 0.034(8) 0.062(8) 0.034(7) 0.015(6) 0.021(7) -0.007(6)
C16 0.035(9) 0.082(10) 0.048(9) 0.010(8) 0.016(8) -0.020(7)
C17 0.045(10) 0.095(12) 0.032(8) 0.004(8) 0.001(8) -0.039(9)
C18 0.066(11) 0.056(8) 0.036(8) -0.005(6) 0.019(9) -0.015(7)
C19 0.037(8) 0.050(7) 0.035(8) 0.000(6) 0.015(7) -0.007(6)
C20 0.031(8) 0.031(6) 0.048(8) 0.020(6) 0.008(7) 0.009(6)
C21 0.058(11) 0.061(8) 0.057(10) 0.012(7) 0.022(9) 0.009(7)
C22 0.061(10) 0.044(7) 0.027(7) -0.002(6) 0.006(7) 0.000(6)
O20 0.129(12) 0.077(7) 0.095(9) 0.036(6) 0.087(9) 0.044(7)
C23 0.056(11) 0.092(11) 0.049(9) -0.006(8) 0.029(9) 0.027(9)
C24 0.093(12) 0.149(12) 0.068(9) 0.027(9) 0.037(10) 0.000(9)
C25 0.093(12) 0.149(12) 0.068(9) 0.027(9) 0.037(10) 0.000(9)

loop_
_atom_type_symbol
_atom_type_description
_atom_type_scat_dispersion_real
_atom_type_scat_dispersion_imag
_atom_type_scat_source
C C 0.0033 0.0016 'International Tables Vol C Tables 4.2.6.8 and 6.1.1.4'
H H 0.0000 0.0000 'International Tables Vol C Tables 4.2.6.8 and 6.1.1.4'
N N 0.0061 0.0033 'International Tables Vol C Tables 4.2.6.8 and 6.1.1.4'
O O 0.0106 0.0060 'International Tables Vol C Tables 4.2.6.8 and 6.1.1.4'
P P 0.1023 0.0942 'International Tables Vol C Tables 4.2.6.8 and 6.1.1.4'
Tb Tb -0.1723 4.1537 'International Tables Vol C Tables 4.2.6.8 and 6.1.1.4'

loop_
_geom_angle_atom_site_label_1
_geom_angle_atom_site_label_2
_geom_angle_atom_site_label_3
_geom_angle
_geom_angle_site_symmetry_1
_geom_angle_site_symmetry_3
_geom_angle_publ_flag
O3 Tb1 O4 74.0(3) . . ?
O3 Tb1 O8 102.7(3) . . ?
O3 Tb1 O12 84.8(3) . . ?
O3 Tb1 O14 84.9(3) . . ?
O3 Tb1 O17 81.8(3) . . ?
O3 Tb1 O19 132.1(3) . . ?
O3 Tb1 N11 106.1(3) . . ?
O4 Tb1 O12 74.0(3) . . ?
O4 Tb1 O17 133.1(3) . . ?
O4 Tb1 O19 144.3(2) . . ?
O4 Tb1 N11 148.3(3) . . ?
O8 Tb1 O4 72.9(3) . . ?
O8 Tb1 O12 142.4(3) . . ?
O8 Tb1 O17 74.2(3) . . ?
O8 Tb1 O19 77.0(3) . . ?
O8 Tb1 N11 76.4(3) . . ?
O11 Tb1 O3 154.0(3) . . ?
O11 Tb1 O4 85.1(3) . . ?
O11 Tb1 O8 85.3(3) . . ?
O11 Tb1 O12 74.5(3) . . ?
O11 Tb1 O14 103.0(3) . . ?
O11 Tb1 O17 124.2(3) . . ?
O11 Tb1 O19 73.7(3) . . ?
O11 Tb1 N11 99.8(3) . . ?
O12 Tb1 O17 143.3(3) . . ?
O12 Tb1 O19 124.8(3) . . ?
O12 Tb1 N11 137.5(3) . . ?
O14 Tb1 O4 141.2(3) . . ?
O14 Tb1 O8 144.7(3) . . ?
O14 Tb1 O12 72.0(3) . . ?
O14 Tb1 O17 72.9(3) . . ?
O14 Tb1 O19 72.8(3) . . ?
O14 Tb1 N11 68.5(3) . . ?
O17 Tb1 N11 25.5(3) . . ?
O19 Tb1 O17 51.5(3) . . ?
O19 Tb1 N11 26.3(3) . . ?
O2 P1 O1 104.7(4) . . ?
O2 P1 N1 103.3(4) . . ?
O3 P1 O1 104.9(4) . . ?
O3 P1 O2 112.0(5) . . ?
O3 P1 N1 120.0(4) . . ?
N1 P1 O1 111.1(5) . . ?
O6 P2 N5 110.1(4) . . ?
O7 P2 O6 102.1(4) . . ?
O7 P2 N5 103.8(5) . . ?
O8 P2 O6 113.5(5) . . ?
O8 P2 O7 115.8(4) . . ?
O8 P2 N5 110.8(4) . . ?
O9 P3 N6 108.8(6) . . ?
O10 P3 O9 102.5(6) . . ?
O10 P3 N6 107.3(6) . . ?
O11 P3 O9 111.0(6) . . ?
O11 P3 O10 107.8(6) . . ?
O11 P3 N6 118.1(5) . . ?
O14 P4 O15 114.6(5) . . ?
O14 P4 O16 112.7(5) . . ?
O14 P4 N10 110.0(5) . . ?
O15 P4 O16 103.2(6) . . ?
O15 P4 N10 111.6(5) . . ?
O16 P4 N10 104.2(5) . . ?
C1 O1 P1 119.1(7) . . ?
C2 O2 P1 118.5(7) . . ?
P1 O3 Tb1 130.0(5) . . ?
C3 O4 Tb1 129.3(7) . . ?
C10 O6 P2 118.8(7) . . ?
C11 O7 P2 120.4(8) . . ?
P2 O8 Tb1 141.0(4) . . ?
C12 O9 P3 117.9(9) . . ?
C13A O10 P3 124.6(15) . . ?
C13B O10 P3 131.1(14) . . ?
P3 O11 Tb1 134.1(4) . . ?
C14 O12 Tb1 133.4(7) . . ?
P4 O14 Tb1 146.5(5) . . ?
C21 O15 P4 122.5(9) . . ?
C22 O16 P4 120.8(7) . . ?
N11 O17 Tb1 95.1(7) . . ?
N11 O19 Tb1 95.4(6) . . ?
C3 N1 P1 120.7(7) . . ?
C3 N2 H2 114.1 . . ?
C3 N2 C4 131.9(9) . . ?
C4 N2 H2 114.1 . . ?
C8 N3 C4 117.5(10) . . ?
C8 N4 H4 115.4 . . ?
C9 N4 H4 115.4 . . ?
C9 N4 C8 129.2(9) . . ?
P2 N5 H5 116.5 . . ?
C9 N5 P2 127.1(7) . . ?
C9 N5 H5 116.5 . . ?
C14 N6 P3 121.2(10) . . ?
C14 N7 H7 116.3 . . ?
C15 N7 H7 116.3 . . ?
C15 N7 C14 127.4(11) . . ?
C19 N8 C15 117.3(10) . . ?
C19 N9 H9 115.5 . . ?
C20 N9 H9 115.5 . . ?
C20 N9 C19 129.1(10) . . ?
P4 N10 H10 117.4 . . ?
C20 N10 P4 125.2(9) . . ?
C20 N10 H10 117.4 . . ?
O17 N11 Tb1 59.4(6) . . ?
O17 N11 O19 117.0(10) . . ?
O18 N11 Tb1 172.0(9) . . ?
O18 N11 O17 121.8(12) . . ?
O18 N11 O19 121.2(12) . . ?
O19 N11 Tb1 58.3(5) . . ?
O1 C1 H1A 109.5 . . ?
O1 C1 H1B 109.5 . . ?
O1 C1 H1C 109.5 . . ?
H1A C1 H1B 109.5 . . ?
H1A C1 H1C 109.5 . . ?
H1B C1 H1C 109.5 . . ?
O2 C2 H2A 109.5 . . ?
O2 C2 H2B 109.5 . . ?
O2 C2 H2C 109.5 . . ?
H2A C2 H2B 109.5 . . ?
H2A C2 H2C 109.5 . . ?
H2B C2 H2C 109.5 . . ?
O4 C3 N1 126.2(10) . . ?
O4 C3 N2 119.3(9) . . ?
N1 C3 N2 114.5(9) . . ?
N3 C4 N2 116.7(10) . . ?
N3 C4 C5 123.4(10) . . ?
C5 C4 N2 119.9(9) . . ?
C4 C5 H5A 121.3 . . ?
C4 C5 C6 117.5(10) . . ?
C6 C5 H5A 121.3 . . ?
C5 C6 H6 120.0 . . ?
C5 C6 C7 120.0(12) . . ?
C7 C6 H6 120.0 . . ?
C6 C7 H7A 121.4 . . ?
C8 C7 C6 117.1(11) . . ?
C8 C7 H7A 121.4 . . ?
N3 C8 N4 116.4(10) . . ?
N3 C8 C7 124.4(10) . . ?
C7 C8 N4 119.2(9) . . ?
O5 C9 N4 120.2(10) . . ?
O5 C9 N5 122.6(11) . . ?
N4 C9 N5 117.1(9) . . ?
O6 C10 H10A 109.5 . . ?
O6 C10 H10B 109.5 . . ?
O6 C10 H10C 109.5 . . ?
H10A C10 H10B 109.5 . . ?
H10A C10 H10C 109.5 . . ?
H10B C10 H10C 109.5 . . ?
O7 C11 H11A 109.5 . . ?
O7 C11 H11B 109.5 . . ?
O7 C11 H11C 109.5 . . ?
H11A C11 H11B 109.5 . . ?
H11A C11 H11C 109.5 . . ?
H11B C11 H11C 109.5 . . ?
O9 C12 H12A 109.5 . . ?
O9 C12 H12B 109.5 . . ?
O9 C12 H12C 109.5 . . ?
H12A C12 H12B 109.5 . . ?
H12A C12 H12C 109.5 . . ?
H12B C12 H12C 109.5 . . ?
O10 C13A H13A 109.5 . . ?
O10 C13A H13B 109.5 . . ?
O10 C13A H13C 109.5 . . ?
H13A C13A H13B 109.5 . . ?
H13A C13A H13C 109.5 . . ?
H13B C13A H13C 109.5 . . ?
O10 C13B H13D 109.5 . . ?
O10 C13B H13E 109.5 . . ?
O10 C13B H13F 109.5 . . ?
H13D C13B H13E 109.5 . . ?
H13D C13B H13F 109.5 . . ?
H13E C13B H13F 109.5 . . ?
O12 C14 N6 129.1(12) . . ?
O12 C14 N7 119.4(11) . . ?
N6 C14 N7 111.4(11) . . ?
N8 C15 N7 118.8(10) . . ?
N8 C15 C16 122.1(12) . . ?
C16 C15 N7 118.9(12) . . ?
C15 C16 H16 120.8 . . ?
C17 C16 C15 118.5(14) . . ?
C17 C16 H16 120.8 . . ?
C16 C17 H17 119.7 . . ?
C16 C17 C18 120.6(13) . . ?
C18 C17 H17 119.7 . . ?
C17 C18 H18 121.4 . . ?
C17 C18 C19 117.3(13) . . ?
C19 C18 H18 121.4 . . ?
N8 C19 N9 115.8(10) . . ?
N8 C19 C18 123.9(13) . . ?
C18 C19 N9 120.3(11) . . ?
O13 C20 N9 118.8(10) . . ?
O13 C20 N10 124.9(11) . . ?
N10 C20 N9 116.2(11) . . ?
O15 C21 H21A 109.5 . . ?
O15 C21 H21B 109.5 . . ?
O15 C21 H21C 109.5 . . ?
H21A C21 H21B 109.5 . . ?
H21A C21 H21C 109.5 . . ?
H21B C21 H21C 109.5 . . ?
O16 C22 H22A 109.5 . . ?
O16 C22 H22B 109.5 . . ?
O16 C22 H22C 109.5 . . ?
H22A C22 H22B 109.5 . . ?
H22A C22 H22C 109.5 . . ?
H22B C22 H22C 109.5 . . ?
C23 O20 H20 109.5 . . ?
O20 C23 H23 110.8 . . ?
O20 C23 C24 106.8(13) . . ?
O20 C23 C25 102.6(13) . . ?
C24 C23 H23 110.8 . . ?
C25 C23 H23 110.8 . . ?
C25 C23 C24 114.8(16) . . ?
C23 C24 H24A 109.5 . . ?
C23 C24 H24B 109.5 . . ?
C23 C24 H24C 109.5 . . ?
H24A C24 H24B 109.5 . . ?
H24A C24 H24C 109.5 . . ?
H24B C24 H24C 109.5 . . ?
C23 C25 H25A 109.5 . . ?
C23 C25 H25B 109.5 . . ?
C23 C25 H25C 109.5 . . ?
H25A C25 H25B 109.5 . . ?
H25A C25 H25C 109.5 . . ?
H25B C25 H25C 109.5 . . ?

loop_
_geom_bond_atom_site_label_1
_geom_bond_atom_site_label_2
_geom_bond_distance
_geom_bond_site_symmetry_2
_geom_bond_publ_flag
Tb1 O3 2.307(7) . ?
Tb1 O4 2.366(8) . ?
Tb1 O8 2.335(7) . ?
Tb1 O11 2.298(6) . ?
Tb1 O12 2.384(7) . ?
Tb1 O14 2.331(8) . ?
Tb1 O17 2.504(8) . ?
Tb1 O19 2.476(8) . ?
Tb1 N11 2.897(10) . ?
P1 O1 1.602(8) . ?
P1 O2 1.582(7) . ?
P1 O3 1.494(9) . ?
P1 N1 1.595(9) . ?
P2 O6 1.562(8) . ?
P2 O7 1.537(8) . ?
P2 O8 1.470(8) . ?
P2 N5 1.642(9) . ?
P3 O9 1.567(10) . ?
P3 O10 1.565(10) . ?
P3 O11 1.475(8) . ?
P3 N6 1.618(11) . ?
P4 O14 1.470(8) . ?
P4 O15 1.540(9) . ?
P4 O16 1.584(8) . ?
P4 N10 1.632(9) . ?
O1 C1 1.428(14) . ?
O2 C2 1.469(13) . ?
O4 C3 1.254(12) . ?
O5 C9 1.213(11) . ?
O6 C10 1.459(14) . ?
O7 C11 1.475(12) . ?
O9 C12 1.400(17) . ?
O10 C13A 1.449(2) . ?
O10 C13B 1.449(2) . ?
O12 C14 1.256(13) . ?
O13 C20 1.217(14) . ?
O15 C21 1.412(14) . ?
O16 C22 1.412(13) . ?
O17 N11 1.250(13) . ?
O18 N11 1.243(13) . ?
O19 N11 1.289(13) . ?
N1 C3 1.332(12) . ?
N2 H2 0.8800 . ?
N2 C3 1.366(13) . ?
N2 C4 1.398(13) . ?
N3 C4 1.339(13) . ?
N3 C8 1.315(12) . ?
N4 H4 0.8800 . ?
N4 C8 1.444(12) . ?
N4 C9 1.366(14) . ?
N5 H5 0.8800 . ?
N5 C9 1.367(13) . ?
N6 C14 1.307(14) . ?
N7 H7 0.8800 . ?
N7 C14 1.422(16) . ?
N7 C15 1.395(15) . ?
N8 C15 1.365(15) . ?
N8 C19 1.324(14) . ?
N9 H9 0.8800 . ?
N9 C19 1.397(15) . ?
N9 C20 1.386(15) . ?
N10 H10 0.8800 . ?
N10 C20 1.366(13) . ?
C1 H1A 0.9800 . ?
C1 H1B 0.9800 . ?
C1 H1C 0.9800 . ?
C2 H2A 0.9800 . ?
C2 H2B 0.9800 . ?
C2 H2C 0.9800 . ?
C4 C5 1.375(15) . ?
C5 H5A 0.9500 . ?
C5 C6 1.383(15) . ?
C6 H6 0.9500 . ?
C6 C7 1.389(14) . ?
C7 H7A 0.9500 . ?
C7 C8 1.371(15) . ?
C10 H10A 0.9800 . ?
C10 H10B 0.9800 . ?
C10 H10C 0.9800 . ?
C11 H11A 0.9800 . ?
C11 H11B 0.9800 . ?
C11 H11C 0.9800 . ?
C12 H12A 0.9800 . ?
C12 H12B 0.9800 . ?
C12 H12C 0.9800 . ?
C13A H13A 0.9800 . ?
C13A H13B 0.9800 . ?
C13A H13C 0.9800 . ?
C13B H13D 0.9800 . ?
C13B H13E 0.9800 . ?
C13B H13F 0.9800 . ?
C15 C16 1.386(17) . ?
C16 H16 0.9500 . ?
C16 C17 1.363(19) . ?
C17 H17 0.9500 . ?
C17 C18 1.38(2) . ?
C18 H18 0.9500 . ?
C18 C19 1.390(17) . ?
C21 H21A 0.9800 . ?
C21 H21B 0.9800 . ?
C21 H21C 0.9800 . ?
C22 H22A 0.9800 . ?
C22 H22B 0.9800 . ?
C22 H22C 0.9800 . ?
O20 H20 0.8400 . ?
O20 C23 1.390(15) . ?
C23 H23 1.0000 . ?
C23 C24 1.500(19) . ?
C23 C25 1.46(2) . ?
C24 H24A 0.9800 . ?
C24 H24B 0.9800 . ?
C24 H24C 0.9800 . ?
C25 H25A 0.9800 . ?
C25 H25B 0.9800 . ?
C25 H25C 0.9800 . ?

loop_
_geom_hbond_atom_site_label_D
_geom_hbond_atom_site_label_H
_geom_hbond_atom_site_label_A
_geom_hbond_distance_DH
_geom_hbond_distance_HA
_geom_hbond_distance_DA
_geom_hbond_angle_DHA
_geom_hbond_site_symmetry_A
_geom_hbond_publ_flag
N2 H2 O5 0.88 1.91 2.765(11) 163.6 2_656 yes
N5 H5 N3 0.88 1.90 2.601(12) 135.1 . yes
N9 H9 O20 0.88 2.06 2.891(13) 155.9 3_666 yes
N10 H10 N8 0.88 1.92 2.581(13) 130.7 . yes
C13A H13A O9 0.98 2.05 2.88(3) 141.4 3_656 yes
O20 H20 N6 0.84 2.01 2.826(13) 162.7 . yes

loop_
_twin_individual_id
_twin_individual_mass_fraction_refined
1 -1(10)
2 2(10)
